data_1535102
loop_
_publ_author_name
'Belokoneva, E.L.'
'Mill', B.V.'
'Butashin, A.V.'

_publ_section_title
;
 Crystal structure of CsSbGeO5, a new germanate with ring radical
 (Ge4O12).
;
_journal_name_full 'Zhurnal Neorganicheskoi Khimii'
_journal_page_first 2435
_journal_page_last 2442
_journal_volume 37
_journal_year 1992
_chemical_formula_sum 'Cs Ge O5 Sb'
_chemical_name_systematic 'Cs Sb (Ge O4) O'
_space_group_IT_number 115
_symmetry_space_group_name_Hall 'P -4 -2'
_symmetry_space_group_name_H-M 'P -4 m 2'
_cell_angle_alpha 90
_cell_angle_beta 90
_cell_angle_gamma 90
_cell_formula_units_Z 8
_cell_length_a 7.239
_cell_length_b 7.239
_cell_length_c 20.026
_cell_volume 1049.425
_citation_journal_id_ASTM ZNOKAQ
_cod_data_source_file Belokoneva_ZNOKAQ_1992_1319.cif
_cod_data_source_block Cs1Ge1O5Sb1
_cod_original_formula_sum 'Cs1 Ge1 O5 Sb1'
_cod_database_code 1535102

loop_
_symmetry_equiv_pos_as_xyz
x,y,z
y,-x,-z
-x,-y,z
-y,x,-z
-x,y,z
y,x,-z
x,-y,z
-y,-x,-z

loop_
_atom_site_label
_atom_site_type_symbol
_atom_site_fract_x
_atom_site_fract_y
_atom_site_fract_z
_atom_site_occupancy
_atom_site_U_iso_or_equiv
Sb1 Sb+5 0.2422 0 0.4363 1 0.0
O9 O-2 0.5 0.216 0.248 1 0.0
O3 O-2 0.197 0.197 0 1 0.0
O6 O-2 0.291 0.146 0.146 1 0.0
O11 O-2 0.5 0.5 0.363 1 0.0
O10 O-2 0.5 0.5 0.14 1 0.0
Sb2 Sb+5 0.2503 0 0.0649 1 0.0
Cs2 Cs+1 0.5 0.5 0.5 1 0.0
O8 O-2 0 0 0.402 1 0.0
O5 O-2 0.294 0.146 0.354 1 0.0
Cs3 Cs+1 0.5 0.5 0 1 0.0
Cs5 Cs+1 0.0402 0 0.7502 0.5 0.0
Ge1 Ge+4 0.2665 0.5 0.6694 1 0.0
O7 O-2 0 0 0.096 1 0.0
O2 O-2 0.5 0 0.034 1 0.0
Cs1 Cs+1 0 0.5 0.3856 1 0.0
Cs4 Cs+1 0 0.5 0.108 1 0.0
O4 O-2 0.195 0.195 0.5 1 0.0
O1 O-2 0.5 0 0.469 1 0.0
Ge2 Ge+4 0.2732 0.5 0.8344 1 0.0
